data_1508877
loop_
_publ_author_name
'Zhu, Yan-Ping'
'Fei, Zhuan'
'Liu, Mei-Cai'
'Jia, Feng-Cheng'
'Wu, An-Xin'

_publ_section_title
;
 Direct One-Pot Synthesis of Luotonin F and Analogues via Rational Logical
 Design.
;
_journal_issue 2
_journal_name_full 'Organic letters'
_journal_page_first 378
_journal_page_last 381
_journal_paper_doi 10.1021/ol303331g
_journal_volume 15
_journal_year 2013
_chemical_formula_sum 'C16 H12 N2 O3'
_chemical_formula_weight 280.28
_chemical_name_systematic
; 
 ? 
;
_space_group_IT_number 2
_symmetry_cell_setting triclinic
_symmetry_space_group_name_Hall '-P 1'
_symmetry_space_group_name_H-M 'P -1'
_atom_sites_solution_hydrogens geom
_atom_sites_solution_primary direct
_atom_sites_solution_secondary difmap
_audit_creation_method SHELXL-97
_cell_angle_alpha 82.052(4)
_cell_angle_beta 85.960(4)
_cell_angle_gamma 68.329(4)
_cell_formula_units_Z 2
_cell_length_a 6.9631(19)
_cell_length_b 9.251(3)
_cell_length_c 11.149(3)
_cell_measurement_reflns_used 3193
_cell_measurement_temperature 296(2)
_cell_measurement_theta_max 31.86
_cell_measurement_theta_min 2.39
_cell_volume 660.9(3)
_computing_cell_refinement 'Bruker SAINT'
_computing_data_collection 'Bruker APEX2'
_computing_data_reduction 'Bruker SAINT'
_computing_molecular_graphics 'Bruker SHELXTL'
_computing_publication_material 'Bruker SHELXTL'
_computing_structure_refinement 'SHELXL-97 (Sheldrick, 1997)'
_computing_structure_solution 'SHELXS-97 (Sheldrick, 1990)'
_diffrn_ambient_temperature 296(2)
_diffrn_measured_fraction_theta_full 0.984
_diffrn_measured_fraction_theta_max 0.984
_diffrn_measurement_device_type 'Bruker APEX-II CCD'
_diffrn_measurement_method '\f and \w scans'
_diffrn_radiation_monochromator graphite
_diffrn_radiation_source 'fine-focus sealed tube'
_diffrn_radiation_type MoK\a
_diffrn_radiation_wavelength 0.71073
_diffrn_reflns_av_R_equivalents 0.0341
_diffrn_reflns_av_sigmaI/netI 0.0504
_diffrn_reflns_limit_h_max 8
_diffrn_reflns_limit_h_min -7
_diffrn_reflns_limit_k_max 11
_diffrn_reflns_limit_k_min -11
_diffrn_reflns_limit_l_max 12
_diffrn_reflns_limit_l_min -13
_diffrn_reflns_number 4449
_diffrn_reflns_theta_full 26.00
_diffrn_reflns_theta_max 26.00
_diffrn_reflns_theta_min 1.84
_diffrn_standards_number 0
_exptl_absorpt_coefficient_mu 0.099
_exptl_absorpt_correction_T_max 0.9901
_exptl_absorpt_correction_T_min 0.9882
_exptl_absorpt_correction_type none
_exptl_crystal_density_diffrn 1.409
_exptl_crystal_density_method 'not measured'
_exptl_crystal_F_000 292
_exptl_crystal_size_max 0.12
_exptl_crystal_size_mid 0.10
_exptl_crystal_size_min 0.10
_refine_diff_density_max 0.275
_refine_diff_density_min -0.273
_refine_diff_density_rms 0.068
_refine_ls_extinction_coef 0.041(11)
_refine_ls_extinction_expression Fc^*^=kFc[1+0.001xFc^2^\l^3^/sin(2\q)]^-1/4^
_refine_ls_extinction_method SHELXL
_refine_ls_goodness_of_fit_ref 1.079
_refine_ls_hydrogen_treatment constr
_refine_ls_matrix_type full
_refine_ls_number_parameters 192
_refine_ls_number_reflns 2562
_refine_ls_number_restraints 0
_refine_ls_restrained_S_all 1.079
_refine_ls_R_factor_all 0.0607
_refine_ls_R_factor_gt 0.0519
_refine_ls_shift/su_max 0.000
_refine_ls_shift/su_mean 0.000
_refine_ls_structure_factor_coef Fsqd
_refine_ls_weighting_details 'calc w=1/[\s^2^(Fo^2^)+(0.1135P)^2^+0.1136P] where P=(Fo^2^+2Fc^2^)/3'
_refine_ls_weighting_scheme calc
_refine_ls_wR_factor_gt 0.1536
_refine_ls_wR_factor_ref 0.1826
_reflns_number_gt 2166
_reflns_number_total 2562
_reflns_threshold_expression >2sigma(I)
_cod_data_source_file ol303331g_si_002.cif
_cod_data_source_block e:\120627d\work\mo_120627d_0m
_cod_depositor_comments
;
The following automatic conversions were performed:

'_symmetry_cell_setting' value 'Triclinic' changed to 'triclinic'
according to /home/saulius/struct/CIF-dictionaries/cif_core.dic
dictionary named 'cif_core.dic' version 2.4.2 from 2011-04-26.

Automatic conversion script
Id: cif_fix_values 1891 2012-01-12 08:04:46Z andrius 
;
_cod_original_sg_symbol_H-M P-1
_cod_database_code 1508877

loop_
_symmetry_equiv_pos_as_xyz
'x, y, z'
'-x, -y, -z'

loop_
_atom_site_label
_atom_site_type_symbol
_atom_site_fract_x
_atom_site_fract_y
_atom_site_fract_z
_atom_site_U_iso_or_equiv
_atom_site_adp_type
_atom_site_occupancy
_atom_site_symmetry_multiplicity
_atom_site_calc_flag
_atom_site_refinement_flags
C1 C -0.0474(4) 0.7898(3) 0.4242(2) 0.0696(7) Uani 1 1 d .
H1A H -0.0155 0.6915 0.3933 0.104 Uiso 1 1 calc R
H1B H -0.1128 0.8741 0.3625 0.104 Uiso 1 1 calc R
H1C H -0.1391 0.7954 0.4933 0.104 Uiso 1 1 calc R
C2 C 0.2510(3) 0.6976(2) 0.54813(15) 0.0449(4) Uani 1 1 d .
C3 C 0.4248(3) 0.7231(2) 0.57997(16) 0.0500(5) Uani 1 1 d .
H3 H 0.4560 0.8071 0.5400 0.060 Uiso 1 1 calc R
C4 C 0.5500(3) 0.6248(2) 0.66999(15) 0.0450(4) Uani 1 1 d .
H4 H 0.6677 0.6410 0.6893 0.054 Uiso 1 1 calc R
C5 C 0.5022(2) 0.50035(18) 0.73314(14) 0.0381(4) Uani 1 1 d .
C6 C 0.3269(3) 0.47717(19) 0.70110(15) 0.0424(4) Uani 1 1 d .
H6 H 0.2927 0.3954 0.7427 0.051 Uiso 1 1 calc R
C7 C 0.2029(3) 0.5738(2) 0.60846(15) 0.0453(4) Uani 1 1 d .
H7 H 0.0879 0.5558 0.5868 0.054 Uiso 1 1 calc R
C8 C 0.6502(3) 0.39648(19) 0.82544(15) 0.0396(4) Uani 1 1 d .
C9 C 0.5806(2) 0.29844(18) 0.92637(14) 0.0369(4) Uani 1 1 d .
C10 C 0.7079(2) 0.07204(18) 1.07463(14) 0.0375(4) Uani 1 1 d .
C11 C 0.4930(2) 0.11290(18) 1.11546(14) 0.0369(4) Uani 1 1 d .
C12 C 0.3404(2) 0.24446(18) 1.05549(14) 0.0366(4) Uani 1 1 d .
C13 C 0.1332(3) 0.2814(2) 1.09271(15) 0.0435(4) Uani 1 1 d .
H13 H 0.0311 0.3682 1.0537 0.052 Uiso 1 1 calc R
C14 C 0.0811(3) 0.1895(2) 1.18660(16) 0.0474(4) Uani 1 1 d .
H14 H -0.0568 0.2137 1.2105 0.057 Uiso 1 1 calc R
C15 C 0.2338(3) 0.0596(2) 1.24679(16) 0.0500(5) Uani 1 1 d .
H15 H 0.1969 -0.0010 1.3112 0.060 Uiso 1 1 calc R
C16 C 0.4374(3) 0.0211(2) 1.21146(15) 0.0445(4) Uani 1 1 d .
H16 H 0.5381 -0.0659 1.2513 0.053 Uiso 1 1 calc R
N3 N 0.7388(2) 0.17241(16) 0.97955(12) 0.0392(4) Uani 1 1 d .
H3A H 0.8628 0.1556 0.9521 0.047 Uiso 1 1 calc R
N4 N 0.3887(2) 0.33867(16) 0.95907(12) 0.0397(4) Uani 1 1 d .
O1 O 0.1373(2) 0.80234(18) 0.45869(13) 0.0658(5) Uani 1 1 d .
O2 O 0.82871(19) 0.38707(16) 0.82445(13) 0.0565(4) Uani 1 1 d .
O3 O 0.85172(19) -0.04192(14) 1.11971(12) 0.0512(4) Uani 1 1 d .

loop_
_atom_site_aniso_label
_atom_site_aniso_U_11
_atom_site_aniso_U_22
_atom_site_aniso_U_33
_atom_site_aniso_U_23
_atom_site_aniso_U_13
_atom_site_aniso_U_12
C1 0.0610(13) 0.0877(16) 0.0574(12) 0.0230(11) -0.0184(10) -0.0319(11)
C2 0.0490(10) 0.0465(9) 0.0347(8) 0.0054(7) -0.0022(7) -0.0157(7)
C3 0.0542(10) 0.0511(10) 0.0455(10) 0.0129(7) -0.0011(8) -0.0266(8)
C4 0.0441(9) 0.0497(10) 0.0417(9) 0.0029(7) 0.0003(7) -0.0209(7)
C5 0.0409(9) 0.0385(8) 0.0314(8) -0.0005(6) 0.0024(6) -0.0121(7)
C6 0.0507(10) 0.0395(8) 0.0377(8) 0.0037(6) -0.0017(7) -0.0199(7)
C7 0.0493(10) 0.0492(9) 0.0387(9) 0.0032(7) -0.0060(7) -0.0215(8)
C8 0.0383(9) 0.0389(8) 0.0383(9) -0.0030(6) 0.0008(7) -0.0113(7)
C9 0.0373(8) 0.0371(8) 0.0331(8) -0.0009(6) -0.0039(6) -0.0103(6)
C10 0.0409(9) 0.0358(8) 0.0336(8) -0.0005(6) -0.0074(6) -0.0114(6)
C11 0.0424(9) 0.0365(8) 0.0319(8) -0.0033(6) -0.0034(6) -0.0145(7)
C12 0.0407(8) 0.0366(8) 0.0316(8) -0.0025(6) -0.0013(6) -0.0136(6)
C13 0.0410(9) 0.0446(9) 0.0413(9) -0.0026(7) -0.0001(7) -0.0124(7)
C14 0.0461(9) 0.0556(10) 0.0457(9) -0.0095(7) 0.0074(7) -0.0248(8)
C15 0.0615(11) 0.0528(10) 0.0417(9) 0.0017(7) 0.0028(8) -0.0309(9)
C16 0.0541(10) 0.0408(8) 0.0386(9) 0.0035(7) -0.0069(7) -0.0192(7)
N3 0.0340(7) 0.0410(7) 0.0380(7) 0.0004(6) -0.0032(6) -0.0096(6)
N4 0.0383(8) 0.0395(7) 0.0353(7) 0.0024(5) -0.0010(6) -0.0096(6)
O1 0.0648(9) 0.0704(10) 0.0598(9) 0.0319(7) -0.0225(7) -0.0321(7)
O2 0.0396(7) 0.0610(8) 0.0632(8) 0.0124(6) -0.0035(6) -0.0181(6)
O3 0.0431(7) 0.0474(7) 0.0506(7) 0.0094(5) -0.0076(5) -0.0060(5)

loop_
_atom_type_symbol
_atom_type_description
_atom_type_scat_dispersion_real
_atom_type_scat_dispersion_imag
_atom_type_scat_source
C C 0.0033 0.0016 'International Tables Vol C Tables 4.2.6.8 and 6.1.1.4'
H H 0.0000 0.0000 'International Tables Vol C Tables 4.2.6.8 and 6.1.1.4'
N N 0.0061 0.0033 'International Tables Vol C Tables 4.2.6.8 and 6.1.1.4'
O O 0.0106 0.0060 'International Tables Vol C Tables 4.2.6.8 and 6.1.1.4'

loop_
_geom_angle_atom_site_label_1
_geom_angle_atom_site_label_2
_geom_angle_atom_site_label_3
_geom_angle
O1 C1 H1A 109.5
O1 C1 H1B 109.5
H1A C1 H1B 109.5
O1 C1 H1C 109.5
H1A C1 H1C 109.5
H1B C1 H1C 109.5
O1 C2 C7 124.66(17)
O1 C2 C3 115.38(16)
C7 C2 C3 119.96(15)
C4 C3 C2 120.25(16)
C4 C3 H3 119.9
C2 C3 H3 119.9
C3 C4 C5 120.58(16)
C3 C4 H4 119.7
C5 C4 H4 119.7
C6 C5 C4 118.53(15)
C6 C5 C8 124.44(14)
C4 C5 C8 116.92(15)
C7 C6 C5 121.06(15)
C7 C6 H6 119.5
C5 C6 H6 119.5
C6 C7 C2 119.60(17)
C6 C7 H7 120.2
C2 C7 H7 120.2
O2 C8 C5 122.24(15)
O2 C8 C9 117.59(14)
C5 C8 C9 120.17(14)
N4 C9 N3 125.28(14)
N4 C9 C8 120.71(14)
N3 C9 C8 113.96(14)
O3 C10 N3 121.69(15)
O3 C10 C11 124.20(15)
N3 C10 C11 114.11(13)
C16 C11 C12 120.01(15)
C16 C11 C10 120.68(15)
C12 C11 C10 119.30(14)
N4 C12 C13 118.75(14)
N4 C12 C11 121.94(15)
C13 C12 C11 119.30(15)
C14 C13 C12 119.95(16)
C14 C13 H13 120.0
C12 C13 H13 120.0
C13 C14 C15 120.52(16)
C13 C14 H14 119.7
C15 C14 H14 119.7
C16 C15 C14 120.44(16)
C16 C15 H15 119.8
C14 C15 H15 119.8
C15 C16 C11 119.78(16)
C15 C16 H16 120.1
C11 C16 H16 120.1
C10 N3 C9 122.75(14)
C10 N3 H3A 118.6
C9 N3 H3A 118.6
C9 N4 C12 116.61(14)
C2 O1 C1 119.29(15)

loop_
_geom_bond_atom_site_label_1
_geom_bond_atom_site_label_2
_geom_bond_distance
C1 O1 1.417(3)
C1 H1A 0.9600
C1 H1B 0.9600
C1 H1C 0.9600
C2 O1 1.355(2)
C2 C7 1.383(2)
C2 C3 1.393(3)
C3 C4 1.371(2)
C3 H3 0.9300
C4 C5 1.399(2)
C4 H4 0.9300
C5 C6 1.392(2)
C5 C8 1.479(2)
C6 C7 1.383(2)
C6 H6 0.9300
C7 H7 0.9300
C8 O2 1.213(2)
C8 C9 1.513(2)
C9 N4 1.287(2)
C9 N3 1.370(2)
C10 O3 1.2296(19)
C10 N3 1.369(2)
C10 C11 1.457(2)
C11 C16 1.396(2)
C11 C12 1.406(2)
C12 N4 1.391(2)
C12 C13 1.401(2)
C13 C14 1.370(2)
C13 H13 0.9300
C14 C15 1.400(3)
C14 H14 0.9300
C15 C16 1.370(3)
C15 H15 0.9300
C16 H16 0.9300
N3 H3A 0.8600

loop_
_geom_torsion_atom_site_label_1
_geom_torsion_atom_site_label_2
_geom_torsion_atom_site_label_3
_geom_torsion_atom_site_label_4
_geom_torsion
O1 C2 C3 C4 179.54(17)
C7 C2 C3 C4 0.8(3)
C2 C3 C4 C5 -1.7(3)
C3 C4 C5 C6 1.1(3)
C3 C4 C5 C8 177.64(15)
C4 C5 C6 C7 0.4(3)
C8 C5 C6 C7 -175.84(15)
C5 C6 C7 C2 -1.3(3)
O1 C2 C7 C6 -177.92(16)
C3 C2 C7 C6 0.7(3)
C6 C5 C8 O2 155.23(18)
C4 C5 C8 O2 -21.1(2)
C6 C5 C8 C9 -25.4(2)
C4 C5 C8 C9 158.25(15)
O2 C8 C9 N4 155.84(17)
C5 C8 C9 N4 -23.6(2)
O2 C8 C9 N3 -21.5(2)
C5 C8 C9 N3 159.09(14)
O3 C10 C11 C16 -0.1(3)
N3 C10 C11 C16 179.79(14)
O3 C10 C11 C12 -178.76(15)
N3 C10 C11 C12 1.1(2)
C16 C11 C12 N4 -179.66(14)
C10 C11 C12 N4 -1.0(2)
C16 C11 C12 C13 -0.3(2)
C10 C11 C12 C13 178.36(14)
N4 C12 C13 C14 179.28(15)
C11 C12 C13 C14 0.0(3)
C12 C13 C14 C15 0.7(3)
C13 C14 C15 C16 -1.0(3)
C14 C15 C16 C11 0.6(3)
C12 C11 C16 C15 0.1(3)
C10 C11 C16 C15 -178.61(15)
O3 C10 N3 C9 178.75(14)
C11 C10 N3 C9 -1.1(2)
N4 C9 N3 C10 1.0(3)
C8 C9 N3 C10 178.22(14)
N3 C9 N4 C12 -0.7(2)
C8 C9 N4 C12 -177.76(13)
C13 C12 N4 C9 -178.60(14)
C11 C12 N4 C9 0.7(2)
C7 C2 O1 C1 1.6(3)
C3 C2 O1 C1 -177.1(2)

loop_
_cod_related_entry_id
_cod_related_entry_database
_cod_related_entry_code
1 ChemSpider 30652100
